data_7119644
loop_
_publ_author_name
'Leconte, Nicolas'
'Moutet, Jules'
'Herasymchuk, Khrystyna'
'Clarke, Ryan M.'
'Philouze, Christian'
'Luneau, Dominique'
'Storr, Tim'
'Thomas, Fabrice'

_publ_section_title
;
 Mn(iv) and Mn(v)-radical species supported by the redox non-innocent
 bis(2-amino-3,5-di-tert-butylphenyl)amine pincer ligand.
;
_journal_issue 18
_journal_name_full 'Chemical communications (Cambridge, England)'
_journal_page_first 2764
_journal_page_last 2767
_journal_paper_doi 10.1039/c7cc00516d
_journal_volume 53
_journal_year 2017
_chemical_absolute_configuration ad
_chemical_formula_moiety 'C56 H84 Mn N6, 0.29(C6 H6)'
_chemical_formula_sum 'C57.74 H85.74 Mn N6'
_chemical_formula_weight 918.93
_chemical_name_systematic
;
 ? 
;
_space_group_crystal_system orthorhombic
_space_group_IT_number 20
_space_group_name_Hall 'C 2c 2'
_space_group_name_H-M_alt 'C 2 2 21'
_symmetry_space_group_name_Hall 'C 2c 2'
_symmetry_space_group_name_H-M 'C 2 2 21'
_atom_sites_solution_hydrogens geom
_atom_sites_solution_primary direct
_atom_sites_solution_secondary difmap
_audit_creation_date 2015-06-15
_audit_creation_method
;
  Olex2 1.1
  (compiled Sep 28 2011 20:36:17, GUI svn.r3906)
;
_audit_update_record
;
2015-06-15 deposited with the CCDC.
2017-02-10 downloaded from the CCDC.
;
_cell_angle_alpha 90.00
_cell_angle_beta 90.00
_cell_angle_gamma 90.00
_cell_formula_units_Z 8
_cell_length_a 19.543(4)
_cell_length_b 24.165(5)
_cell_length_c 23.605(5)
_cell_measurement_temperature 200
_cell_volume 11148(4)
_computing_cell_refinement 'Bruker Enraf Nonius kappa CCD'
_computing_data_collection Collect
_computing_data_reduction EvalCCD
_computing_molecular_graphics
;
O. V. Dolomanov, L. J. Bourhis, R. J. Gildea, J. A. K. Howard and H. Puschmann,
OLEX2: a complete structure solution, refinement and analysis program.
J. Appl. Cryst. (2009). 42, 339-341.
;
_computing_publication_material
;
O. V. Dolomanov, L. J. Bourhis, R. J. Gildea, J. A. K. Howard and H. Puschmann,
OLEX2: a complete structure solution, refinement and analysis program.
J. Appl. Cryst. (2009). 42, 339-341.
;
_computing_structure_refinement
;
SHELXL, G.M. Sheldrick, Acta Cryst.
(2008). A64, 112-122
;
_computing_structure_solution 'SHELXS-97 (Sheldrick, 1990)'
_diffrn_ambient_temperature 200.0
_diffrn_detector 'CCD area detector'
_diffrn_detector_type KappaCCD
_diffrn_measured_fraction_theta_full 0.987
_diffrn_measured_fraction_theta_max 0.987
_diffrn_measurement_device_type 'Bruker-AXS-enraf-nonius KappaCCD'
_diffrn_measurement_method 'Phi and omega scans'
_diffrn_radiation_detector CCD
_diffrn_radiation_monochromator graphite
_diffrn_radiation_probe x-ray
_diffrn_radiation_type MoK\a
_diffrn_radiation_wavelength 0.71073
_diffrn_reflns_av_R_equivalents 0.0324
_diffrn_reflns_av_unetI/netI 0.0425
_diffrn_reflns_limit_h_max 22
_diffrn_reflns_limit_h_min -23
_diffrn_reflns_limit_k_max 28
_diffrn_reflns_limit_k_min -28
_diffrn_reflns_limit_l_max 27
_diffrn_reflns_limit_l_min -28
_diffrn_reflns_number 35850
_diffrn_reflns_theta_full 25.00
_diffrn_reflns_theta_max 25.00
_diffrn_reflns_theta_min 1.89
_diffrn_source 'Enraf Nonius FR590'
_diffrn_source_target Mo
_diffrn_source_type 'fine-focus sealed tube'
_exptl_absorpt_coefficient_mu 0.277
_exptl_absorpt_correction_T_max 1
_exptl_absorpt_correction_T_min 0.747338
_exptl_absorpt_correction_type multi-scan
_exptl_absorpt_process_details
;
SADABS-2004/1 (Bruker,2004) was used for absorption correction.
R(int) was 0.0539 before and 0.0296 after correction.
The Ratio of minimum to maximum transmission is 0.7473.
The \l/2 correction factor is 0.0015.
;
_exptl_crystal_colour 'dark black'
_exptl_crystal_colour_modifier dark
_exptl_crystal_colour_primary black
_exptl_crystal_density_diffrn 1.095
_exptl_crystal_density_method 'not measured'
_exptl_crystal_description plate
_exptl_crystal_F_000 3994
_exptl_crystal_size_max 0.71
_exptl_crystal_size_mid 0.55
_exptl_crystal_size_min 0.1
_refine_diff_density_max 0.343
_refine_diff_density_min -0.274
_refine_diff_density_rms 0.056
_refine_ls_abs_structure_details 'Flack H D (1983), Acta Cryst. A39, 876-881'
_refine_ls_abs_structure_Flack -0.014(16)
_refine_ls_extinction_method none
_refine_ls_goodness_of_fit_ref 1.110
_refine_ls_hydrogen_treatment constr
_refine_ls_matrix_type full
_refine_ls_number_parameters 679
_refine_ls_number_reflns 9441
_refine_ls_number_restraints 196
_refine_ls_restrained_S_all 1.134
_refine_ls_R_factor_all 0.0659
_refine_ls_R_factor_gt 0.0446
_refine_ls_shift/su_max 0.002
_refine_ls_shift/su_mean 0.000
_refine_ls_structure_factor_coef Fsqd
_refine_ls_weighting_details 'calc w=1/[\s^2^(Fo^2^)+(0.0514P)^2^+8.8022P] where P=(Fo^2^+2Fc^2^)/3'
_refine_ls_weighting_scheme calc
_refine_ls_wR_factor_gt 0.1005
_refine_ls_wR_factor_ref 0.1120
_reflns_number_gt 7754
_reflns_number_total 9441
_reflns_threshold_expression >2sigma(I)
_cod_data_source_file c7cc00516d2.cif
_cod_data_source_block nl251
_cod_depositor_comments 'Adding full bibliography for 7119644--7119645.cif.'
_cod_database_code 7119644

loop_
_space_group_symop_id
_space_group_symop_operation_xyz
1 'x, y, z'
2 '-x, -y, z+1/2'
3 'x, -y, -z'
4 '-x, y, -z+1/2'
5 'x+1/2, y+1/2, z'
6 '-x+1/2, -y+1/2, z+1/2'
7 'x+1/2, -y+1/2, -z'
8 '-x+1/2, y+1/2, -z+1/2'

loop_
_atom_site_label
_atom_site_type_symbol
_atom_site_fract_x
_atom_site_fract_y
_atom_site_fract_z
_atom_site_U_iso_or_equiv
_atom_site_adp_type
_atom_site_occupancy
_atom_site_symmetry_multiplicity
_atom_site_calc_flag
_atom_site_refinement_flags
_atom_site_disorder_assembly
_atom_site_disorder_group
Mn1 Mn 0.454325(14) 0.700837(12) 0.438621(12) 0.02708(7) Uani 1 1 d . . .
N2 N 0.38587(8) 0.74589(6) 0.40266(7) 0.0228(4) Uani 1 1 d . . .
C23 C 0.70783(9) 0.63938(8) 0.43857(10) 0.0296(5) Uani 1 1 d . A .
C24 C 0.64957(10) 0.63790(8) 0.46998(9) 0.0265(5) Uani 1 1 d . . .
H24 H 0.6516 0.6262 0.5084 0.032 Uiso 1 1 calc R . .
C33 C 0.54988(11) 0.89346(10) 0.44581(10) 0.0460(6) Uani 1 1 d . . .
C58 C 0.7738(4) 0.5856(4) 0.5126(4) 0.0490(10) Uani 0.266(4) 1 d PDU A 1
H58A H 0.7457 0.6022 0.5425 0.074 Uiso 0.266(4) 1 calc PR A 1
H58B H 0.8199 0.5783 0.5272 0.074 Uiso 0.266(4) 1 calc PR A 1
H58C H 0.7529 0.5507 0.5002 0.074 Uiso 0.266(4) 1 calc PR A 1
N6 N 0.51903(8) 0.69244(8) 0.37648(7) 0.0343(5) Uani 1 1 d . . .
H6 H 0.5075 0.6999 0.3413 0.041 Uiso 1 1 calc R . .
C22 C 0.70250(10) 0.65664(10) 0.38203(9) 0.0361(6) Uani 1 1 d . . .
H22 H 0.7430 0.6558 0.3597 0.043 Uiso 1 1 calc R . .
C48 C 0.55783(11) 0.51885(8) 0.63106(9) 0.0349(6) Uani 1 1 d U . .
C25 C 0.26783(12) 0.56788(10) 0.38370(12) 0.0476(7) Uani 1 1 d . . .
C10 C 0.45314(11) 0.90452(8) 0.37524(9) 0.0348(5) Uani 1 1 d . . .
H10 H 0.4687 0.9415 0.3705 0.042 Uiso 1 1 calc R . .
C15 C 0.54318(10) 0.58752(7) 0.55039(8) 0.0251(5) Uani 1 1 d . . .
H15 H 0.5813 0.5712 0.5319 0.030 Uiso 1 1 calc R . .
C37 C 0.36203(13) 0.92708(10) 0.30063(10) 0.0430(7) Uani 1 1 d . . .
C49 C 0.62100(13) 0.49931(11) 0.59910(11) 0.0535(7) Uani 1 1 d U . .
H49A H 0.6076 0.4864 0.5613 0.080 Uiso 1 1 calc R . .
H49B H 0.6426 0.4689 0.6200 0.080 Uiso 1 1 calc R . .
H49C H 0.6534 0.5300 0.5954 0.080 Uiso 1 1 calc R . .
C3 C 0.26113(9) 0.74847(8) 0.38105(8) 0.0254(5) Uani 1 1 d . . .
H3 H 0.2595 0.7878 0.3804 0.031 Uiso 1 1 calc R . .
C26 C 0.19803(13) 0.54372(11) 0.36628(16) 0.0689(10) Uani 1 1 d . . .
H26A H 0.1641 0.5519 0.3957 0.103 Uiso 1 1 calc R . .
H26B H 0.2021 0.5036 0.3617 0.103 Uiso 1 1 calc R . .
H26C H 0.1835 0.5603 0.3304 0.103 Uiso 1 1 calc R . .
C29 C 0.13331(11) 0.74701(10) 0.36346(10) 0.0418(6) Uani 1 1 d . . .
C16 C 0.52232(10) 0.56765(8) 0.60187(9) 0.0278(5) Uani 1 1 d . . .
C9 C 0.48864(10) 0.87137(9) 0.41234(9) 0.0320(6) Uani 1 1 d . . .
C18 C 0.42696(10) 0.63491(8) 0.60346(9) 0.0291(5) Uani 1 1 d . . .
N4 N 0.41831(8) 0.69235(8) 0.51518(7) 0.0345(5) Uani 1 1 d . . .
H4 H 0.3840 0.7128 0.5273 0.041 Uiso 1 1 calc R . .
C50 C 0.58344(16) 0.53728(12) 0.69035(11) 0.0649(9) Uani 1 1 d . . .
H50A H 0.6088 0.5069 0.7081 0.097 Uiso 1 1 calc R . .
H50B H 0.5442 0.5471 0.7141 0.097 Uiso 1 1 calc R . .
H50C H 0.6135 0.5695 0.6863 0.097 Uiso 1 1 calc R . .
C46 C 0.35390(14) 0.63456(12) 0.69277(11) 0.0586(8) Uani 1 1 d . . .
H46A H 0.3445 0.5950 0.6884 0.088 Uiso 1 1 calc R . .
H46B H 0.3148 0.6525 0.7112 0.088 Uiso 1 1 calc R . .
H46C H 0.3949 0.6396 0.7161 0.088 Uiso 1 1 calc R . .
N1 N 0.38943(8) 0.64505(7) 0.41232(8) 0.0333(5) Uani 1 1 d . . .
H1 H 0.4003 0.6097 0.4109 0.040 Uiso 1 1 calc R . .
C6 C 0.26686(11) 0.63148(9) 0.38417(9) 0.0327(6) Uani 1 1 d . . .
C4 C 0.20285(10) 0.71902(9) 0.37204(9) 0.0290(5) Uani 1 1 d . . .
C11 C 0.39540(10) 0.88791(9) 0.34371(9) 0.0293(5) Uani 1 1 d . B .
C44 C 0.36565(11) 0.66066(10) 0.63414(10) 0.0408(6) Uani 1 1 d . . .
C2 C 0.32371(9) 0.72161(8) 0.39125(8) 0.0234(5) Uani 1 1 d . . .
C54 C 0.71373(13) 0.68909(17) 0.26652(11) 0.0781(11) Uani 1 1 d . . .
H54A H 0.7297 0.6507 0.2688 0.117 Uiso 1 1 calc R . .
H54B H 0.7459 0.7133 0.2865 0.117 Uiso 1 1 calc R . .
H54C H 0.7108 0.7003 0.2267 0.117 Uiso 1 1 calc R . .
C36 C 0.61532(12) 0.85981(13) 0.43230(15) 0.0677(9) Uani 1 1 d . . .
H36A H 0.6071 0.8206 0.4401 0.102 Uiso 1 1 calc R . .
H36B H 0.6531 0.8731 0.4560 0.102 Uiso 1 1 calc R . .
H36C H 0.6272 0.8645 0.3922 0.102 Uiso 1 1 calc R . .
N3 N 0.49061(9) 0.77499(7) 0.45140(8) 0.0364(5) Uani 1 1 d . . .
H3A H 0.5227 0.7813 0.4767 0.044 Uiso 1 1 calc R . .
C19 C 0.58630(9) 0.65353(8) 0.44642(8) 0.0243(5) Uani 1 1 d . . .
C1 C 0.32741(10) 0.66311(8) 0.39649(9) 0.0264(5) Uani 1 1 d . . .
C17 C 0.46488(10) 0.59311(8) 0.62723(9) 0.0303(5) Uani 1 1 d . . .
H17 H 0.4514 0.5803 0.6636 0.036 Uiso 1 1 calc R . .
C7 C 0.40354(9) 0.80025(8) 0.39101(8) 0.0232(4) Uani 1 1 d . B .
C13 C 0.44764(9) 0.65429(8) 0.54864(8) 0.0258(5) Uani 1 1 d . . .
C34 C 0.56646(14) 0.95380(11) 0.43147(13) 0.0651(9) Uani 1 1 d . . .
H34A H 0.5808 0.9564 0.3918 0.098 Uiso 1 1 calc R . .
H34B H 0.6035 0.9669 0.4560 0.098 Uiso 1 1 calc R . .
H34C H 0.5257 0.9767 0.4374 0.098 Uiso 1 1 calc R . .
C52 C 0.64225(12) 0.69376(13) 0.29426(9) 0.0518(7) Uani 1 1 d . . .
N5 N 0.52431(8) 0.65640(7) 0.47342(7) 0.0244(4) Uani 1 1 d . . .
C55 C 0.59462(13) 0.65679(15) 0.25985(11) 0.0685(10) Uani 1 1 d . . .
H55A H 0.5920 0.6706 0.2209 0.103 Uiso 1 1 calc R . .
H55B H 0.5489 0.6572 0.2768 0.103 Uiso 1 1 calc R . .
H55C H 0.6124 0.6189 0.2597 0.103 Uiso 1 1 calc R . .
C21 C 0.64313(11) 0.67478(9) 0.35604(9) 0.0338(6) Uani 1 1 d . . .
C8 C 0.46436(10) 0.81614(8) 0.41972(8) 0.0274(5) Uani 1 1 d . . .
C5 C 0.20772(11) 0.66080(9) 0.37328(9) 0.0345(6) Uani 1 1 d . . .
H5 H 0.1672 0.6402 0.3661 0.041 Uiso 1 1 calc R . .
C47 C 0.37994(13) 0.72238(10) 0.64404(11) 0.0520(7) Uani 1 1 d . . .
H47A H 0.4164 0.7265 0.6723 0.078 Uiso 1 1 calc R . .
H47B H 0.3383 0.7405 0.6578 0.078 Uiso 1 1 calc R . .
H47C H 0.3943 0.7396 0.6084 0.078 Uiso 1 1 calc R . .
C35 C 0.53281(13) 0.89182(11) 0.50964(11) 0.0543(7) Uani 1 1 d . . .
H35A H 0.4965 0.9186 0.5179 0.082 Uiso 1 1 calc R . .
H35B H 0.5738 0.9012 0.5316 0.082 Uiso 1 1 calc R . .
H35C H 0.5173 0.8546 0.5200 0.082 Uiso 1 1 calc R . .
C27 C 0.31923(13) 0.54743(10) 0.33967(14) 0.0574(9) Uani 1 1 d . . .
H27A H 0.3257 0.5074 0.3440 0.086 Uiso 1 1 calc R . .
H27B H 0.3631 0.5663 0.3452 0.086 Uiso 1 1 calc R . .
H27C H 0.3019 0.5554 0.3016 0.086 Uiso 1 1 calc R . .
C28 C 0.28444(19) 0.54560(12) 0.44256(16) 0.0822(11) Uani 1 1 d . . .
H28A H 0.2490 0.5575 0.4693 0.123 Uiso 1 1 calc R . .
H28B H 0.3290 0.5599 0.4548 0.123 Uiso 1 1 calc R . .
H28C H 0.2860 0.5051 0.4414 0.123 Uiso 1 1 calc R . .
C53 C 0.62189(19) 0.75421(14) 0.29044(14) 0.0903(12) Uani 1 1 d . . .
H53A H 0.6557 0.7769 0.3104 0.136 Uiso 1 1 calc R . .
H53B H 0.5768 0.7594 0.3079 0.136 Uiso 1 1 calc R . .
H53C H 0.6200 0.7654 0.2506 0.136 Uiso 1 1 calc R . .
C32 C 0.09895(15) 0.72524(14) 0.31036(16) 0.0917(12) Uani 1 1 d . . .
H32A H 0.1332 0.7208 0.2803 0.138 Uiso 1 1 calc R . .
H32B H 0.0638 0.7515 0.2980 0.138 Uiso 1 1 calc R . .
H32C H 0.0777 0.6894 0.3185 0.138 Uiso 1 1 calc R . .
C57B C 0.82379(17) 0.67435(18) 0.46626(17) 0.0644(11) Uani 0.734(4) 1 d PDU A 2
H57A H 0.8295 0.6899 0.4282 0.097 Uiso 0.734(4) 1 calc PR A 2
H57B H 0.8685 0.6635 0.4813 0.097 Uiso 0.734(4) 1 calc PR A 2
H57C H 0.8032 0.7022 0.4912 0.097 Uiso 0.734(4) 1 calc PR A 2
C56 C 0.77809(11) 0.62463(11) 0.46332(10) 0.0413(6) Uani 1 1 d DU . .
C12 C 0.37141(10) 0.83594(8) 0.35220(9) 0.0285(5) Uani 1 1 d . . .
H12 H 0.3325 0.8235 0.3317 0.034 Uiso 1 1 calc R B .
C20 C 0.58236(10) 0.67462(9) 0.38988(9) 0.0285(5) Uani 1 1 d . . .
C51 C 0.50939(16) 0.47073(12) 0.63705(18) 0.0848(12) Uani 1 1 d . . .
H51A H 0.4934 0.4593 0.5995 0.127 Uiso 1 1 calc R . .
H51B H 0.4701 0.4818 0.6603 0.127 Uiso 1 1 calc R . .
H51C H 0.5331 0.4398 0.6553 0.127 Uiso 1 1 calc R . .
C14 C 0.50861(9) 0.63192(8) 0.52463(8) 0.0233(5) Uani 1 1 d . . .
C31 C 0.13918(12) 0.80939(11) 0.35512(13) 0.0600(8) Uani 1 1 d . . .
H31A H 0.1604 0.8260 0.3886 0.090 Uiso 1 1 calc R . .
H31B H 0.0935 0.8252 0.3496 0.090 Uiso 1 1 calc R . .
H31C H 0.1674 0.8171 0.3217 0.090 Uiso 1 1 calc R . .
C62 C 0.81062(18) 0.57631(18) 0.42911(18) 0.0657(12) Uani 0.734(4) 1 d PDU A 2
H62A H 0.7838 0.5425 0.4350 0.099 Uiso 0.734(4) 1 calc PR A 2
H62B H 0.8577 0.5703 0.4420 0.099 Uiso 0.734(4) 1 calc PR A 2
H62C H 0.8108 0.5857 0.3887 0.099 Uiso 0.734(4) 1 calc PR A 2
C30 C 0.08947(15) 0.73789(15) 0.41507(15) 0.0944(12) Uani 1 1 d . . .
H30A H 0.0821 0.6981 0.4205 0.142 Uiso 1 1 calc R . .
H30B H 0.0453 0.7563 0.4099 0.142 Uiso 1 1 calc R . .
H30C H 0.1125 0.7533 0.4484 0.142 Uiso 1 1 calc R . .
C45 C 0.29922(12) 0.65215(14) 0.60025(13) 0.0666(9) Uani 1 1 d . . .
H45A H 0.3045 0.6681 0.5623 0.100 Uiso 1 1 calc R . .
H45B H 0.2612 0.6704 0.6199 0.100 Uiso 1 1 calc R . .
H45C H 0.2896 0.6125 0.5970 0.100 Uiso 1 1 calc R . .
C41 C 0.2987(3) 0.9007(2) 0.2716(2) 0.0618(16) Uani 0.517(3) 1 d PU B 1
H41A H 0.3131 0.8685 0.2494 0.093 Uiso 0.517(3) 1 calc PR B 1
H41B H 0.2772 0.9280 0.2466 0.093 Uiso 0.517(3) 1 calc PR B 1
H41C H 0.2658 0.8891 0.3006 0.093 Uiso 0.517(3) 1 calc PR B 1
C42 C 0.3417(3) 0.97974(19) 0.3289(3) 0.0604(17) Uani 0.517(3) 1 d PU B 1
H42A H 0.3120 0.9715 0.3613 0.091 Uiso 0.517(3) 1 calc PR B 1
H42B H 0.3169 1.0031 0.3018 0.091 Uiso 0.517(3) 1 calc PR B 1
H42C H 0.3827 0.9992 0.3420 0.091 Uiso 0.517(3) 1 calc PR B 1
C39 C 0.3932(3) 0.9878(2) 0.3012(3) 0.067(2) Uani 0.483(3) 1 d PU B 2
H39A H 0.3872 1.0041 0.3389 0.100 Uiso 0.483(3) 1 calc PR B 2
H39B H 0.3697 1.0106 0.2730 0.100 Uiso 0.483(3) 1 calc PR B 2
H39C H 0.4421 0.9861 0.2921 0.100 Uiso 0.483(3) 1 calc PR B 2
C38 C 0.2855(3) 0.9335(3) 0.3152(3) 0.079(2) Uani 0.483(3) 1 d PU B 2
H38A H 0.2619 0.8983 0.3086 0.118 Uiso 0.483(3) 1 calc PR B 2
H38B H 0.2653 0.9622 0.2911 0.118 Uiso 0.483(3) 1 calc PR B 2
H38C H 0.2807 0.9441 0.3551 0.118 Uiso 0.483(3) 1 calc PR B 2
C40 C 0.3716(4) 0.9059(2) 0.2420(2) 0.076(2) Uani 0.483(3) 1 d PU B 2
H40A H 0.4205 0.9054 0.2328 0.113 Uiso 0.483(3) 1 calc PR B 2
H40B H 0.3475 0.9301 0.2153 0.113 Uiso 0.483(3) 1 calc PR B 2
H40C H 0.3531 0.8683 0.2393 0.113 Uiso 0.483(3) 1 calc PR B 2
C43 C 0.4138(3) 0.9399(3) 0.2542(2) 0.076(2) Uani 0.517(3) 1 d PU B 1
H43A H 0.4527 0.9599 0.2705 0.114 Uiso 0.517(3) 1 calc PR B 1
H43B H 0.3921 0.9627 0.2250 0.114 Uiso 0.517(3) 1 calc PR B 1
H43C H 0.4299 0.9052 0.2373 0.114 Uiso 0.517(3) 1 calc PR B 1
C65 C 1.0825(5) 0.3733(4) 0.7896(6) 0.219(5) Uani 0.289(3) 1 d PGDU C -1
H65 H 1.1227 0.3512 0.7899 0.263 Uiso 0.289(3) 1 calc PR C -1
C66 C 1.0449(5) 0.3804(4) 0.8390(6) 0.214(4) Uani 0.289(3) 1 d PGDU C -1
H66 H 1.0594 0.3632 0.8732 0.256 Uiso 0.289(3) 1 calc PR C -1
C67 C 0.9861(5) 0.4128(4) 0.8386(6) 0.186(4) Uani 0.289(3) 1 d PGDU C -1
H67 H 0.9604 0.4177 0.8724 0.223 Uiso 0.289(3) 1 calc PR C -1
C68 C 0.9649(5) 0.4380(3) 0.7886(6) 0.234(6) Uani 0.289(3) 1 d PGDU C -1
H68 H 0.9247 0.4601 0.7883 0.281 Uiso 0.289(3) 1 calc PR C -1
C63 C 1.0025(5) 0.4309(3) 0.7392(6) 0.262(6) Uani 0.289(3) 1 d PGDU C -1
H63 H 0.9880 0.4481 0.7051 0.315 Uiso 0.289(3) 1 calc PR C -1
C64 C 1.0613(5) 0.3985(3) 0.7397(6) 0.263(6) Uani 0.289(3) 1 d PGDU C -1
H64 H 1.0870 0.3936 0.7059 0.316 Uiso 0.289(3) 1 calc PR C -1
C61 C 0.77253(18) 0.60228(16) 0.52510(16) 0.0490(10) Uani 0.734(4) 1 d PDU A 2
H61A H 0.7495 0.6298 0.5489 0.074 Uiso 0.734(4) 1 calc PR A 2
H61B H 0.8185 0.5952 0.5400 0.074 Uiso 0.734(4) 1 calc PR A 2
H61C H 0.7461 0.5678 0.5252 0.074 Uiso 0.734(4) 1 calc PR A 2
C60 C 0.8052(5) 0.6820(5) 0.4828(5) 0.0644(11) Uani 0.266(4) 1 d PDU A 1
H60A H 0.7945 0.7098 0.4539 0.097 Uiso 0.266(4) 1 calc PR A 1
H60B H 0.8549 0.6800 0.4881 0.097 Uiso 0.266(4) 1 calc PR A 1
H60C H 0.7834 0.6923 0.5187 0.097 Uiso 0.266(4) 1 calc PR A 1
C59 C 0.8272(4) 0.6085(6) 0.4155(4) 0.0657(12) Uani 0.266(4) 1 d PDU A 1
H59A H 0.8045 0.5821 0.3901 0.099 Uiso 0.266(4) 1 calc PR A 1
H59B H 0.8682 0.5913 0.4316 0.099 Uiso 0.266(4) 1 calc PR A 1
H59C H 0.8402 0.6416 0.3941 0.099 Uiso 0.266(4) 1 calc PR A 1

loop_
_atom_site_aniso_label
_atom_site_aniso_U_11
_atom_site_aniso_U_22
_atom_site_aniso_U_33
_atom_site_aniso_U_23
_atom_site_aniso_U_13
_atom_site_aniso_U_12
Mn1 0.02612(12) 0.03183(14) 0.02330(13) 0.00236(14) -0.00360(13) 0.00596(14)
N2 0.0263(8) 0.0229(8) 0.0190(9) 0.0007(7) -0.0026(7) 0.0020(7)
C23 0.0254(9) 0.0328(11) 0.0307(11) -0.0088(10) -0.0019(9) -0.0041(9)
C24 0.0268(10) 0.0282(11) 0.0245(11) 0.0013(9) -0.0032(8) -0.0022(9)
C33 0.0400(11) 0.0509(13) 0.0472(14) -0.0051(12) -0.0046(12) -0.0203(12)
C58 0.0316(12) 0.056(2) 0.060(2) 0.0042(17) -0.0098(13) 0.0091(15)
N6 0.0346(8) 0.0501(11) 0.0183(8) 0.0066(9) -0.0030(7) 0.0078(9)
C22 0.0261(10) 0.0515(13) 0.0307(12) -0.0068(11) 0.0045(9) -0.0090(10)
C48 0.0413(11) 0.0304(11) 0.0330(12) 0.0078(9) 0.0027(10) 0.0035(10)
C25 0.0482(13) 0.0310(12) 0.0636(17) 0.0059(13) 0.0064(13) -0.0099(11)
C10 0.0419(11) 0.0288(10) 0.0338(12) -0.0021(9) 0.0115(11) -0.0052(11)
C15 0.0225(8) 0.0260(9) 0.0268(11) -0.0017(8) 0.0031(9) 0.0021(9)
C37 0.0568(14) 0.0333(12) 0.0389(14) 0.0076(11) -0.0032(12) 0.0012(12)
C49 0.0629(15) 0.0501(14) 0.0476(16) 0.0129(13) 0.0031(13) 0.0199(13)
C3 0.0295(10) 0.0267(10) 0.0201(11) -0.0013(9) 0.0000(8) 0.0032(9)
C26 0.0563(15) 0.0369(14) 0.114(3) -0.0067(16) 0.0121(17) -0.0190(13)
C29 0.0262(10) 0.0491(14) 0.0500(15) -0.0039(12) 0.0000(10) 0.0029(11)
C16 0.0324(10) 0.0253(10) 0.0258(11) -0.0010(9) 0.0000(9) -0.0025(9)
C9 0.0283(10) 0.0372(12) 0.0306(12) -0.0072(10) 0.0045(9) -0.0063(10)
C18 0.0287(10) 0.0337(11) 0.0247(11) -0.0028(9) 0.0026(9) -0.0021(9)
N4 0.0302(8) 0.0437(10) 0.0295(9) 0.0020(9) 0.0021(7) 0.0162(9)
C50 0.0876(19) 0.0723(18) 0.0347(15) 0.0101(14) -0.0036(14) 0.0327(16)
C46 0.0579(14) 0.0675(18) 0.0503(16) 0.0070(14) 0.0296(13) 0.0119(14)
N1 0.0341(9) 0.0261(9) 0.0397(11) 0.0048(8) -0.0067(8) 0.0058(8)
C6 0.0362(11) 0.0313(11) 0.0306(12) 0.0043(10) 0.0051(10) -0.0039(10)
C4 0.0272(9) 0.0364(12) 0.0235(11) -0.0039(9) 0.0038(9) -0.0002(9)
C11 0.0376(11) 0.0274(11) 0.0228(11) 0.0012(9) 0.0074(9) 0.0013(10)
C44 0.0354(11) 0.0513(14) 0.0357(13) 0.0014(11) 0.0138(10) 0.0096(11)
C2 0.0235(9) 0.0292(10) 0.0175(10) 0.0013(9) 0.0022(8) -0.0018(9)
C54 0.0498(14) 0.160(3) 0.0249(14) 0.0109(18) 0.0045(11) -0.0295(19)
C36 0.0293(12) 0.092(2) 0.082(2) -0.0194(19) -0.0032(13) -0.0116(13)
N3 0.0311(9) 0.0397(10) 0.0386(11) -0.0013(9) -0.0124(8) 0.0010(8)
C19 0.0251(9) 0.0263(10) 0.0215(11) -0.0020(9) 0.0023(8) -0.0009(9)
C1 0.0326(10) 0.0273(11) 0.0191(10) -0.0002(9) 0.0023(8) 0.0005(9)
C17 0.0330(10) 0.0311(10) 0.0268(11) 0.0005(9) 0.0046(9) -0.0064(10)
C7 0.0248(8) 0.0248(10) 0.0199(9) -0.0021(9) 0.0016(7) 0.0016(9)
C13 0.0211(9) 0.0299(10) 0.0264(11) -0.0028(8) -0.0008(8) 0.0014(9)
C34 0.0696(16) 0.0627(16) 0.0631(19) -0.0025(15) -0.0050(15) -0.0392(14)
C52 0.0443(12) 0.0876(19) 0.0235(12) 0.0138(13) 0.0052(10) -0.0087(15)
N5 0.0252(8) 0.0280(8) 0.0200(8) 0.0014(7) 0.0001(7) 0.0036(7)
C55 0.0419(13) 0.137(3) 0.0264(14) -0.0078(16) -0.0024(11) -0.0061(17)
C21 0.0374(11) 0.0451(13) 0.0189(11) -0.0005(10) 0.0026(9) -0.0080(10)
C8 0.0262(10) 0.0323(11) 0.0235(10) -0.0044(8) 0.0029(8) 0.0010(9)
C5 0.0311(10) 0.0415(12) 0.0309(12) 0.0012(10) 0.0025(9) -0.0073(10)
C47 0.0611(14) 0.0544(15) 0.0405(14) -0.0032(12) 0.0160(12) 0.0216(13)
C35 0.0568(15) 0.0602(15) 0.0460(15) -0.0067(13) -0.0147(13) -0.0180(14)
C27 0.0531(14) 0.0278(12) 0.092(2) -0.0116(14) 0.0068(16) -0.0036(12)
C28 0.114(2) 0.0486(15) 0.084(2) 0.0384(16) -0.003(2) -0.0120(17)
C53 0.107(3) 0.099(2) 0.065(2) 0.0548(18) 0.0133(19) -0.003(2)
C32 0.0627(17) 0.085(2) 0.127(3) -0.039(2) -0.0531(18) 0.0226(17)
C57B 0.0365(17) 0.107(2) 0.049(2) 0.0185(17) -0.0110(15) -0.0348(17)
C56 0.0249(10) 0.0677(16) 0.0314(12) -0.0043(11) -0.0032(9) 0.0009(11)
C12 0.0271(10) 0.0313(11) 0.0271(11) -0.0045(9) 0.0005(9) 0.0015(9)
C20 0.0311(10) 0.0336(11) 0.0209(11) 0.0011(9) -0.0003(9) -0.0023(9)
C51 0.0595(16) 0.0442(15) 0.151(3) 0.0369(19) -0.007(2) -0.0025(15)
C14 0.0225(9) 0.0291(10) 0.0183(10) -0.0009(9) -0.0010(8) 0.0007(9)
C31 0.0374(12) 0.0562(17) 0.086(2) 0.0080(16) -0.0057(14) 0.0116(13)
C62 0.0485(17) 0.091(3) 0.057(2) -0.006(2) -0.0071(16) 0.030(2)
C30 0.0656(16) 0.098(2) 0.120(3) 0.042(2) 0.0547(18) 0.0359(18)
C45 0.0322(12) 0.099(2) 0.069(2) -0.0024(18) 0.0133(13) 0.0064(15)
C41 0.077(3) 0.046(3) 0.063(4) 0.016(3) -0.035(3) 0.008(3)
C42 0.081(4) 0.028(3) 0.072(4) 0.001(3) -0.012(3) 0.008(3)
C39 0.089(4) 0.031(3) 0.080(5) 0.011(3) 0.005(4) -0.009(3)
C38 0.059(3) 0.095(4) 0.082(5) 0.049(4) 0.000(3) 0.036(4)
C40 0.142(6) 0.043(3) 0.042(3) 0.018(3) -0.005(4) 0.032(4)
C43 0.097(4) 0.085(4) 0.047(3) 0.032(3) 0.007(3) 0.001(4)
C65 0.168(9) 0.178(10) 0.312(8) -0.149(7) 0.017(6) -0.067(7)
C66 0.167(8) 0.190(10) 0.284(7) -0.116(8) 0.015(7) -0.120(6)
C67 0.171(8) 0.133(9) 0.254(7) -0.043(8) 0.084(8) -0.128(5)
C68 0.219(10) 0.200(14) 0.283(9) -0.003(9) 0.125(7) -0.076(8)
C63 0.289(10) 0.206(13) 0.291(8) -0.003(12) 0.146(9) -0.003(9)
C64 0.288(11) 0.170(14) 0.332(8) -0.068(10) 0.115(10) -0.018(10)
C61 0.0316(12) 0.056(2) 0.060(2) 0.0042(17) -0.0098(13) 0.0091(15)
C60 0.0365(17) 0.107(2) 0.049(2) 0.0185(17) -0.0110(15) -0.0348(17)
C59 0.0485(17) 0.091(3) 0.057(2) -0.006(2) -0.0071(16) 0.030(2)

loop_
_atom_type_symbol
_atom_type_description
_atom_type_scat_dispersion_real
_atom_type_scat_dispersion_imag
_atom_type_scat_source
C C 0.0033 0.0016 'International Tables Vol C Tables 4.2.6.8 and 6.1.1.4'
H H 0.0000 0.0000 'International Tables Vol C Tables 4.2.6.8 and 6.1.1.4'
Mn Mn 0.3368 0.7283 'International Tables Vol C Tables 4.2.6.8 and 6.1.1.4'
N N 0.0061 0.0033 'International Tables Vol C Tables 4.2.6.8 and 6.1.1.4'

loop_
_geom_angle_atom_site_label_1
_geom_angle_atom_site_label_2
_geom_angle_atom_site_label_3
_geom_angle
N2 Mn1 N6 100.27(7)
N2 Mn1 N4 102.57(7)
N2 Mn1 N1 78.38(7)
N2 Mn1 N3 78.52(7)
N2 Mn1 N5 178.71(7)
N6 Mn1 N4 157.14(7)
N6 Mn1 N1 96.34(8)
N6 Mn1 N3 88.63(8)
N4 Mn1 N1 89.29(8)
N4 Mn1 N3 94.85(8)
N3 Mn1 N1 156.88(7)
N5 Mn1 N6 78.56(7)
N5 Mn1 N4 78.59(7)
N5 Mn1 N1 102.25(7)
N5 Mn1 N3 100.86(7)
C2 N2 Mn1 117.35(12)
C2 N2 C7 125.84(16)
C7 N2 Mn1 116.80(12)
C24 C23 C22 117.71(18)
C24 C23 C56 122.4(2)
C22 C23 C56 119.87(18)
C23 C24 H24 119.6
C23 C24 C19 120.88(19)
C19 C24 H24 119.6
C9 C33 C36 110.9(2)
C9 C33 C34 112.6(2)
C9 C33 C35 109.02(19)
C34 C33 C36 106.2(2)
C34 C33 C35 106.6(2)
C35 C33 C36 111.5(2)
C56 C58 H58A 109.5
C56 C58 H58B 109.5
C56 C58 H58C 109.5
Mn1 N6 H6 121.5
C20 N6 Mn1 116.93(14)
C20 N6 H6 121.5
C23 C22 H22 117.3
C21 C22 C23 125.35(19)
C21 C22 H22 117.3
C49 C48 C16 112.54(18)
C49 C48 C50 105.9(2)
C16 C48 C50 109.31(18)
C51 C48 C49 108.5(2)
C51 C48 C16 110.60(19)
C51 C48 C50 109.9(2)
C6 C25 C26 111.7(2)
C27 C25 C26 106.1(2)
C27 C25 C6 109.7(2)
C28 C25 C26 107.3(2)
C28 C25 C6 110.4(2)
C28 C25 C27 111.5(2)
C9 C10 H10 117.5
C9 C10 C11 125.04(19)
C11 C10 H10 117.5
C16 C15 H15 119.7
C16 C15 C14 120.56(18)
C14 C15 H15 119.7
C11 C37 C41 112.2(3)
C11 C37 C39 113.6(3)
C11 C37 C38 109.1(3)
C41 C37 C39 133.6(3)
C42 C37 C11 110.1(3)
C42 C37 C41 109.5(3)
C42 C37 C39 46.4(3)
C42 C37 C38 63.6(4)
C42 C37 C43 109.0(4)
C38 C37 C41 50.7(4)
C38 C37 C39 106.1(4)
C40 C37 C11 110.5(3)
C40 C37 C41 63.2(4)
C40 C37 C42 138.0(4)
C40 C37 C39 106.1(4)
C40 C37 C38 111.3(5)
C40 C37 C43 46.9(4)
C43 C37 C11 108.6(3)
C43 C37 C41 107.2(4)
C43 C37 C39 64.2(4)
C43 C37 C38 141.6(4)
C48 C49 H49A 109.5
C48 C49 H49B 109.5
C48 C49 H49C 109.5
H49A C49 H49B 109.5
H49A C49 H49C 109.5
H49B C49 H49C 109.5
C4 C3 H3 119.5
C4 C3 C2 120.93(19)
C2 C3 H3 119.5
C25 C26 H26A 109.5
C25 C26 H26B 109.5
C25 C26 H26C 109.5
H26A C26 H26B 109.5
H26A C26 H26C 109.5
H26B C26 H26C 109.5
C32 C29 C4 110.4(2)
C32 C29 C31 105.6(2)
C31 C29 C4 112.77(18)
C30 C29 C4 109.5(2)
C30 C29 C32 111.5(2)
C30 C29 C31 107.0(2)
C15 C16 C48 122.30(18)
C15 C16 C17 117.37(18)
C17 C16 C48 120.31(18)
C10 C9 C33 121.4(2)
C10 C9 C8 117.06(19)
C8 C9 C33 121.56(19)
C17 C18 C44 121.87(19)
C17 C18 C13 117.18(18)
C13 C18 C44 120.95(18)
Mn1 N4 H4 121.2
C13 N4 Mn1 117.62(13)
C13 N4 H4 121.2
C48 C50 H50A 109.5
C48 C50 H50B 109.5
C48 C50 H50C 109.5
H50A C50 H50B 109.5
H50A C50 H50C 109.5
H50B C50 H50C 109.5
H46A C46 H46B 109.5
H46A C46 H46C 109.5
H46B C46 H46C 109.5
C44 C46 H46A 109.5
C44 C46 H46B 109.5
C44 C46 H46C 109.5
Mn1 N1 H1 121.6
C1 N1 Mn1 116.80(14)
C1 N1 H1 121.6
C1 C6 C25 121.51(19)
C5 C6 C25 121.5(2)
C5 C6 C1 116.99(19)
C3 C4 C29 122.20(19)
C3 C4 C5 117.53(19)
C5 C4 C29 120.21(19)
C10 C11 C37 120.94(19)
C12 C11 C10 117.55(19)
C12 C11 C37 121.50(19)
C18 C44 C46 112.05(19)
C18 C44 C47 108.93(19)
C18 C44 C45 111.1(2)
C46 C44 C45 106.7(2)
C47 C44 C46 106.8(2)
C47 C44 C45 111.3(2)
N2 C2 C3 127.23(17)
N2 C2 C1 111.24(17)
C3 C2 C1 121.25(18)
H54A C54 H54B 109.5
H54A C54 H54C 109.5
H54B C54 H54C 109.5
C52 C54 H54A 109.5
C52 C54 H54B 109.5
C52 C54 H54C 109.5
C33 C36 H36A 109.5
C33 C36 H36B 109.5
C33 C36 H36C 109.5
H36A C36 H36B 109.5
H36A C36 H36C 109.5
H36B C36 H36C 109.5
Mn1 N3 H3A 121.5
C8 N3 Mn1 117.02(14)
C8 N3 H3A 121.5
C24 C19 C20 120.76(17)
N5 C19 C24 127.33(18)
N5 C19 C20 111.60(16)
N1 C1 C6 128.81(19)
N1 C1 C2 113.21(18)
C2 C1 C6 117.98(18)
C16 C17 H17 117.4
C18 C17 C16 125.19(19)
C18 C17 H17 117.4
N2 C7 C8 111.72(16)
N2 C7 C12 126.82(17)
C12 C7 C8 121.23(18)
N4 C13 C18 129.41(17)
N4 C13 C14 112.52(17)
C14 C13 C18 118.06(17)
C33 C34 H34A 109.5
C33 C34 H34B 109.5
C33 C34 H34C 109.5
H34A C34 H34B 109.5
H34A C34 H34C 109.5
H34B C34 H34C 109.5
C55 C52 C54 106.4(2)
C55 C52 C21 109.8(2)
C21 C52 C54 111.8(2)
C53 C52 C54 106.4(3)
C53 C52 C55 111.9(2)
C53 C52 C21 110.4(2)
C19 N5 Mn1 117.27(13)
C19 N5 C14 125.59(16)
C14 N5 Mn1 117.08(12)
C52 C55 H55A 109.5
C52 C55 H55B 109.5
C52 C55 H55C 109.5
H55A C55 H55B 109.5
H55A C55 H55C 109.5
H55B C55 H55C 109.5
C22 C21 C52 121.83(19)
C22 C21 C20 116.58(19)
C20 C21 C52 121.59(19)
N3 C8 C9 129.19(18)
N3 C8 C7 112.60(17)
C7 C8 C9 118.21(18)
C6 C5 C4 124.9(2)
C6 C5 H5 117.5
C4 C5 H5 117.5
C44 C47 H47A 109.5
C44 C47 H47B 109.5
C44 C47 H47C 109.5
H47A C47 H47B 109.5
H47A C47 H47C 109.5
H47B C47 H47C 109.5
C33 C35 H35A 109.5
C33 C35 H35B 109.5
C33 C35 H35C 109.5
H35A C35 H35B 109.5
H35A C35 H35C 109.5
H35B C35 H35C 109.5
C25 C27 H27A 109.5
C25 C27 H27B 109.5
C25 C27 H27C 109.5
H27A C27 H27B 109.5
H27A C27 H27C 109.5
H27B C27 H27C 109.5
C25 C28 H28A 109.5
C25 C28 H28B 109.5
C25 C28 H28C 109.5
H28A C28 H28B 109.5
H28A C28 H28C 109.5
H28B C28 H28C 109.5
C52 C53 H53A 109.5
C52 C53 H53B 109.5
C52 C53 H53C 109.5
H53A C53 H53B 109.5
H53A C53 H53C 109.5
H53B C53 H53C 109.5
C29 C32 H32A 109.5
C29 C32 H32B 109.5
C29 C32 H32C 109.5
H32A C32 H32B 109.5
H32A C32 H32C 109.5
H32B C32 H32C 109.5
H57A C57B H57B 109.5
H57A C57B H57C 109.5
H57B C57B H57C 109.5
C56 C57B H57A 109.5
C56 C57B H57B 109.5
C56 C57B H57C 109.5
C23 C56 C62 110.0(2)
C23 C56 C61 112.0(2)
C23 C56 C60 102.2(4)
C58 C56 C23 113.0(4)
C58 C56 C62 87.3(4)
C58 C56 C61 18.7(4)
C58 C56 C60 110.5(6)
C58 C56 C59 116.5(6)
C57B C56 C23 111.4(2)
C57B C56 C58 120.1(4)
C57B C56 C62 112.5(3)
C57B C56 C61 106.0(2)
C57B C56 C60 21.2(4)
C57B C56 C59 82.3(5)
C62 C56 C61 104.7(3)
C60 C56 C62 133.2(5)
C60 C56 C61 93.2(5)
C59 C56 C23 109.8(4)
C59 C56 C62 33.9(5)
C59 C56 C61 130.1(5)
C59 C56 C60 103.4(7)
C11 C12 C7 120.67(19)
C11 C12 H12 119.7
C7 C12 H12 119.7
N6 C20 C19 112.46(17)
N6 C20 C21 129.06(19)
C19 C20 C21 118.48(18)
C48 C51 H51A 109.5
C48 C51 H51B 109.5
C48 C51 H51C 109.5
H51A C51 H51B 109.5
H51A C51 H51C 109.5
H51B C51 H51C 109.5
C15 C14 C13 121.25(17)
N5 C14 C15 126.78(17)
N5 C14 C13 111.81(16)
C29 C31 H31A 109.5
C29 C31 H31B 109.5
C29 C31 H31C 109.5
H31A C31 H31B 109.5
H31A C31 H31C 109.5
H31B C31 H31C 109.5
C56 C62 H62A 109.5
C56 C62 H62B 109.5
C56 C62 H62C 109.5
H62A C62 H62B 109.5
H62A C62 H62C 109.5
H62B C62 H62C 109.5
C29 C30 H30A 109.5
C29 C30 H30B 109.5
C29 C30 H30C 109.5
H30A C30 H30B 109.5
H30A C30 H30C 109.5
H30B C30 H30C 109.5
C44 C45 H45A 109.5
C44 C45 H45B 109.5
C44 C45 H45C 109.5
H45A C45 H45B 109.5
H45A C45 H45C 109.5
H45B C45 H45C 109.5
C37 C41 H41A 109.5
C37 C41 H41B 109.5
C37 C41 H41C 109.5
C37 C42 H42A 109.5
C37 C42 H42B 109.5
C37 C42 H42C 109.5
C37 C39 H39A 109.5
C37 C39 H39B 109.5
C37 C39 H39C 109.5
H39A C39 H39B 109.5
H39A C39 H39C 109.5
H39B C39 H39C 109.5
C37 C38 H38A 109.5
C37 C38 H38B 109.5
C37 C38 H38C 109.5
H38A C38 H38B 109.5
H38A C38 H38C 109.5
H38B C38 H38C 109.5
C37 C40 H40A 109.5
C37 C40 H40B 109.5
C37 C40 H40C 109.5
H40A C40 H40B 109.5
H40A C40 H40C 109.5
H40B C40 H40C 109.5
C37 C43 H43A 109.5
C37 C43 H43B 109.5
C37 C43 H43C 109.5
C66 C65 H65 120.0
C66 C65 C64 120.0
C64 C65 H65 120.0
C65 C66 H66 120.0
C65 C66 C67 120.0
C67 C66 H66 120.0
C66 C67 H67 120.0
C68 C67 C66 120.0
C68 C67 H67 120.0
C67 C68 H68 120.0
C63 C68 C67 120.0
C63 C68 H68 120.0
C68 C63 H63 120.0
C68 C63 C64 120.0
C64 C63 H63 120.0
C65 C64 H64 120.0
C63 C64 C65 120.0
C63 C64 H64 120.0
C56 C61 H61A 109.5
C56 C61 H61B 109.5
C56 C61 H61C 109.5
H61A C61 H61B 109.5
H61A C61 H61C 109.5
H61B C61 H61C 109.5
C56 C60 H60A 109.5
C56 C60 H60B 109.5
C56 C60 H60C 109.5
C56 C59 H59A 109.5
C56 C59 H59B 109.5
C56 C59 H59C 109.5

loop_
_geom_bond_atom_site_label_1
_geom_bond_atom_site_label_2
_geom_bond_distance
Mn1 N2 1.9224(15)
Mn1 N6 1.9472(17)
Mn1 N4 1.9502(17)
Mn1 N1 1.9523(18)
Mn1 N3 1.9507(18)
Mn1 N5 1.9232(16)
N2 C2 1.376(2)
N2 C7 1.386(3)
C23 C24 1.359(3)
C23 C22 1.402(3)
C23 C56 1.534(3)
C24 H24 0.9500
C24 C19 1.407(3)
C33 C9 1.530(3)
C33 C36 1.549(4)
C33 C34 1.531(3)
C33 C35 1.544(4)
C58 H58A 0.9800
C58 H58B 0.9800
C58 H58C 0.9800
C58 C56 1.500(9)
N6 H6 0.8800
N6 C20 1.348(3)
C22 H22 0.9500
C22 C21 1.384(3)
C48 C49 1.522(3)
C48 C16 1.532(3)
C48 C50 1.552(4)
C48 C51 1.506(4)
C25 C26 1.540(4)
C25 C6 1.537(3)
C25 C27 1.528(4)
C25 C28 1.525(4)
C10 H10 0.9500
C10 C9 1.375(3)
C10 C11 1.410(3)
C15 H15 0.9500
C15 C16 1.369(3)
C15 C14 1.406(3)
C37 C11 1.535(3)
C37 C41 1.551(6)
C37 C42 1.491(6)
C37 C39 1.589(6)
C37 C38 1.542(6)
C37 C40 1.486(6)
C37 C43 1.523(6)
C49 H49A 0.9800
C49 H49B 0.9800
C49 H49C 0.9800
C3 H3 0.9500
C3 C4 1.360(3)
C3 C2 1.405(3)
C26 H26A 0.9800
C26 H26B 0.9800
C26 H26C 0.9800
C29 C4 1.531(3)
C29 C32 1.516(4)
C29 C31 1.525(4)
C29 C30 1.506(4)
C16 C17 1.413(3)
C9 C8 1.427(3)
C18 C44 1.532(3)
C18 C17 1.373(3)
C18 C13 1.434(3)
N4 H4 0.8800
N4 C13 1.341(3)
C50 H50A 0.9800
C50 H50B 0.9800
C50 H50C 0.9800
C46 H46A 0.9800
C46 H46B 0.9800
C46 H46C 0.9800
C46 C44 1.538(3)
N1 H1 0.8800
N1 C1 1.341(3)
C6 C1 1.438(3)
C6 C5 1.380(3)
C4 C5 1.410(3)
C11 C12 1.355(3)
C44 C47 1.535(4)
C44 C45 1.539(3)
C2 C1 1.421(3)
C54 H54A 0.9800
C54 H54B 0.9800
C54 H54C 0.9800
C54 C52 1.547(3)
C36 H36A 0.9800
C36 H36B 0.9800
C36 H36C 0.9800
N3 H3A 0.8800
N3 C8 1.346(3)
C19 N5 1.371(2)
C19 C20 1.431(3)
C17 H17 0.9500
C7 C8 1.421(3)
C7 C12 1.406(3)
C13 C14 1.426(3)
C34 H34A 0.9800
C34 H34B 0.9800
C34 H34C 0.9800
C52 C55 1.525(4)
C52 C21 1.529(3)
C52 C53 1.517(4)
N5 C14 1.380(2)
C55 H55A 0.9800
C55 H55B 0.9800
C55 H55C 0.9800
C21 C20 1.431(3)
C5 H5 0.9500
C47 H47A 0.9800
C47 H47B 0.9800
C47 H47C 0.9800
C35 H35A 0.9800
C35 H35B 0.9800
C35 H35C 0.9800
C27 H27A 0.9800
C27 H27B 0.9800
C27 H27C 0.9800
C28 H28A 0.9800
C28 H28B 0.9800
C28 H28C 0.9800
C53 H53A 0.9800
C53 H53B 0.9800
C53 H53C 0.9800
C32 H32A 0.9800
C32 H32B 0.9800
C32 H32C 0.9800
C57B H57A 0.9800
C57B H57B 0.9800
C57B H57C 0.9800
C57B C56 1.499(4)
C56 C62 1.556(5)
C56 C61 1.559(4)
C56 C60 1.553(10)
C56 C59 1.532(9)
C12 H12 0.9500
C51 H51A 0.9800
C51 H51B 0.9800
C51 H51C 0.9800
C31 H31A 0.9800
C31 H31B 0.9800
C31 H31C 0.9800
C62 H62A 0.9800
C62 H62B 0.9800
C62 H62C 0.9800
C30 H30A 0.9800
C30 H30B 0.9800
C30 H30C 0.9800
C45 H45A 0.9800
C45 H45B 0.9800
C45 H45C 0.9800
C41 H41A 0.9800
C41 H41B 0.9800
C41 H41C 0.9800
C42 H42A 0.9800
C42 H42B 0.9800
C42 H42C 0.9800
C39 H39A 0.9800
C39 H39B 0.9800
C39 H39C 0.9800
C38 H38A 0.9800
C38 H38B 0.9800
C38 H38C 0.9800
C40 H40A 0.9800
C40 H40B 0.9800
C40 H40C 0.9800
C43 H43A 0.9800
C43 H43B 0.9800
C43 H43C 0.9800
C65 H65 0.9500
C65 C66 1.3900
C65 C64 1.3900
C66 H66 0.9500
C66 C67 1.3900
C67 H67 0.9500
C67 C68 1.3900
C68 H68 0.9500
C68 C63 1.3900
C63 H63 0.9500
C63 C64 1.3900
C64 H64 0.9500
C61 H61A 0.9800
C61 H61B 0.9800
C61 H61C 0.9800
C60 H60A 0.9800
C60 H60B 0.9800
C60 H60C 0.9800
C59 H59A 0.9800
C59 H59B 0.9800
C59 H59C 0.9800
